data_7016575
loop_
_publ_author_name
'Ahn, Jungmin'
'Min Kim, Sung'
'Hwan Noh, Tae'
'Jung, Ok-Sang'

_publ_section_title
;
 Pseudorotaxane-type n-hydrocarbon container. Metallacyclodimer of
 ionic palladium(ii) complexes containing
 1,3-bis(4-pyridyl)tetramethyldisiloxane.
;
_journal_issue 34
_journal_name_full 'Dalton transactions (Cambridge, England : 2003)'
_journal_page_first 8520
_journal_page_last 8522
_journal_paper_doi 10.1039/c1dt10980d
_journal_volume 40
_journal_year 2011
_chemical_formula_sum 'C51 H88 F12 N8 O14 Pd2 S4 Si4'
_chemical_formula_weight 1718.69
_chemical_name_systematic
;
?
;
_space_group_IT_number 2
_symmetry_cell_setting triclinic
_symmetry_space_group_name_Hall '-P 1'
_symmetry_space_group_name_H-M 'P -1'
_atom_sites_solution_hydrogens geom
_atom_sites_solution_primary direct
_atom_sites_solution_secondary difmap
_audit_creation_method SHELXL-97
_cell_angle_alpha 95.8110(10)
_cell_angle_beta 98.5510(10)
_cell_angle_gamma 91.1020(10)
_cell_formula_units_Z 1
_cell_length_a 10.0959(2)
_cell_length_b 13.5504(2)
_cell_length_c 13.6869(2)
_cell_measurement_reflns_used 3248
_cell_measurement_temperature 293(2)
_cell_measurement_theta_max 25.30
_cell_measurement_theta_min 2.50
_cell_volume 1840.97(5)
_computing_cell_refinement 'Bruker APEX2'
_computing_data_collection 'Bruker APEX2'
_computing_data_reduction 'Bruker APEX2'
_computing_molecular_graphics 'Bruker SHELXTL'
_computing_publication_material 'Bruker SHELXTL'
_computing_structure_refinement 'SHELXL-97 (Sheldrick, 1997)'
_computing_structure_solution 'SHELXS-97 (Sheldrick, 1990)'
_diffrn_ambient_temperature 293(2)
_diffrn_measured_fraction_theta_full 0.992
_diffrn_measured_fraction_theta_max 0.992
_diffrn_measurement_device_type 'Bruker Breeze CCD'
_diffrn_measurement_method '\f and \w scans'
_diffrn_radiation_monochromator graphite
_diffrn_radiation_source 'fine-focus sealed tube'
_diffrn_radiation_type MoK\a
_diffrn_radiation_wavelength 0.71073
_diffrn_reflns_av_R_equivalents 0.0842
_diffrn_reflns_av_sigmaI/netI 0.1207
_diffrn_reflns_limit_h_max 12
_diffrn_reflns_limit_h_min -12
_diffrn_reflns_limit_k_max 17
_diffrn_reflns_limit_k_min -17
_diffrn_reflns_limit_l_max 17
_diffrn_reflns_limit_l_min -16
_diffrn_reflns_number 30932
_diffrn_reflns_theta_full 27.00
_diffrn_reflns_theta_max 27.00
_diffrn_reflns_theta_min 1.51
_diffrn_standards_number 0
_exptl_absorpt_coefficient_mu 0.758
_exptl_absorpt_correction_T_max 0.9776
_exptl_absorpt_correction_T_min 0.9280
_exptl_absorpt_correction_type multi-scan
_exptl_absorpt_process_details SADABS
_exptl_crystal_colour colourless
_exptl_crystal_density_diffrn 1.550
_exptl_crystal_density_method 'not measured'
_exptl_crystal_description BLOCK
_exptl_crystal_F_000 882
_exptl_crystal_size_max 0.10
_exptl_crystal_size_mid 0.08
_exptl_crystal_size_min 0.03
_refine_diff_density_max 1.823
_refine_diff_density_min -1.780
_refine_diff_density_rms 0.138
_refine_ls_extinction_method none
_refine_ls_goodness_of_fit_ref 1.022
_refine_ls_hydrogen_treatment constr
_refine_ls_matrix_type full
_refine_ls_number_parameters 436
_refine_ls_number_reflns 7974
_refine_ls_number_restraints 7
_refine_ls_restrained_S_all 6.351
_refine_ls_R_factor_all 0.1356
_refine_ls_R_factor_gt 0.0753
_refine_ls_shift/su_max 0.001
_refine_ls_shift/su_mean 0.000
_refine_ls_structure_factor_coef Fsqd
_refine_ls_weighting_details 'calc w=1/[\s^2^(Fo^2^)+(0.0757P)^2^+8.0007P] where P=(Fo^2^+2Fc^2^)/3'
_refine_ls_weighting_scheme calc
_refine_ls_wR_factor_gt 0.1636
_refine_ls_wR_factor_ref 0.1959
_reflns_number_gt 4883
_reflns_number_total 7974
_reflns_threshold_expression >2sigma(I)
_cod_data_source_file c1dt10980d.txt
_cod_data_source_block hh
_cod_depositor_comments
;
The following automatic conversions were performed:

'_symmetry_cell_setting' value 'Triclinic' changed to 'triclinic'
according to /home/saulius/struct/CIF-dictionaries/cif_core.dic
dictionary named 'cif_core.dic' version 2.4.1 from 2010-06-29.

Automatic conversion script
Id: cif_fix_values 1715 2011-07-08 13:25:40Z adriana 
;
_cod_original_sg_symbol_H-M P-1
_cod_database_code 7016575

loop_
_symmetry_equiv_pos_as_xyz
'x, y, z'
'-x, -y, -z'

loop_
_atom_site_label
_atom_site_type_symbol
_atom_site_fract_x
_atom_site_fract_y
_atom_site_fract_z
_atom_site_U_iso_or_equiv
_atom_site_adp_type
_atom_site_occupancy
_atom_site_symmetry_multiplicity
_atom_site_calc_flag
_atom_site_refinement_flags
_atom_site_disorder_assembly
_atom_site_disorder_group
Pd1 Pd 0.2309(3) 0.3495(2) 0.7959(2) 0.0260(11) Uani 1 1 d . . .
Si1 Si -0.3143(15) -0.1508(10) 0.6583(10) 0.040(3) Uani 1 1 d . . .
Si2 Si -0.030(2) -0.1098(11) 0.7941(14) 0.072(6) Uani 1 1 d . . .
S1 S 0.8535(13) 0.4933(10) 0.7145(10) 0.045(3) Uani 1 1 d . . .
S2 S 0.3476(13) 0.7727(9) 0.1041(10) 0.045(3) Uani 1 1 d . . .
F1 F 0.798(5) 0.448(5) 0.526(3) 0.13(2) Uani 1 1 d . . .
F2 F 0.644(4) 0.527(4) 0.589(3) 0.114(16) Uani 1 1 d . . .
F3 F 0.672(5) 0.374(4) 0.610(4) 0.115(16) Uani 1 1 d . . .
F4 F 0.498(6) 0.916(5) 0.069(7) 0.28(6) Uani 1 1 d . . .
F5 F 0.290(6) 0.933(4) 0.022(6) 0.20(4) Uani 1 1 d . . .
F6 F 0.395(7) 0.830(9) -0.061(6) 0.23(6) Uani 1 1 d . . .
O1 O -0.162(4) -0.118(2) 0.709(2) 0.051(9) Uani 1 1 d . . .
O2 O 0.949(3) 0.417(3) 0.716(3) 0.054(10) Uani 1 1 d . . .
O3 O 0.903(4) 0.589(3) 0.698(4) 0.095(17) Uani 1 1 d . . .
O4 O 0.772(4) 0.496(4) 0.791(3) 0.080(14) Uani 1 1 d . . .
O5 O 0.223(3) 0.735(3) 0.054(3) 0.060(11) Uani 1 1 d . . .
O6 O 0.456(4) 0.709(3) 0.101(3) 0.062(11) Uani 1 1 d . . .
O7 O 0.345(6) 0.824(4) 0.200(4) 0.12(2) Uani 1 1 d . . .
N1 N 0.147(4) 0.212(3) 0.799(3) 0.032(8) Uani 1 1 d . . .
N2 N -0.265(3) -0.302(3) 0.344(3) 0.030(8) Uani 1 1 d . . .
N3 N 0.204(3) 0.396(3) 0.940(3) 0.029(8) Uani 1 1 d . . .
N4 N 0.317(4) 0.489(3) 0.795(3) 0.035(9) Uani 1 1 d . . .
C1 C 0.014(5) 0.193(3) 0.781(3) 0.035(9) Uani 1 1 d . . .
H1 H -0.0436 0.2444 0.7689 0.043 Uiso 1 1 calc R . .
C2 C -0.039(5) 0.098(3) 0.780(3) 0.037(11) Uani 1 1 d . . .
H2 H -0.1311 0.0876 0.7684 0.045 Uiso 1 1 calc R . .
C3 C 0.043(5) 0.019(3) 0.795(3) 0.040(12) Uani 1 1 d . . .
C4 C 0.179(6) 0.041(4) 0.814(4) 0.048(13) Uani 1 1 d . . .
H4 H 0.2389 -0.0093 0.8259 0.058 Uiso 1 1 calc R . .
C5 C 0.229(5) 0.136(3) 0.814(3) 0.038(11) Uani 1 1 d . . .
H5 H 0.3210 0.1485 0.8247 0.046 Uiso 1 1 calc R . .
C6 C -0.080(13) -0.125(8) 0.915(7) 0.21(7) Uani 1 1 d . . .
H6A H -0.1410 -0.0743 0.9311 0.322 Uiso 1 1 calc R . .
H6B H -0.0023 -0.1199 0.9653 0.322 Uiso 1 1 calc R . .
H6C H -0.1238 -0.1891 0.9128 0.322 Uiso 1 1 calc R . .
C7 C 0.095(9) -0.201(5) 0.760(10) 0.20(7) Uani 1 1 d D . .
H7A H 0.1032 -0.2001 0.6909 0.298 Uiso 1 1 calc R . .
H7B H 0.0653 -0.2667 0.7705 0.298 Uiso 1 1 calc R . .
H7C H 0.1799 -0.1847 0.7999 0.298 Uiso 1 1 calc R . .
C8 C -0.416(9) -0.041(6) 0.642(6) 0.11(2) Uani 1 1 d . . .
H8A H -0.4171 -0.0033 0.7052 0.170 Uiso 1 1 calc R . .
H8B H -0.5065 -0.0613 0.6130 0.170 Uiso 1 1 calc R . .
H8C H -0.3790 0.0002 0.5987 0.170 Uiso 1 1 calc R . .
C9 C -0.389(6) -0.239(5) 0.731(4) 0.064(17) Uani 1 1 d . . .
H9A H -0.3307 -0.2938 0.7394 0.096 Uiso 1 1 calc R . .
H9B H -0.4745 -0.2629 0.6956 0.096 Uiso 1 1 calc R . .
H9C H -0.3992 -0.2061 0.7943 0.096 Uiso 1 1 calc R . .
C10 C -0.298(5) -0.215(3) 0.532(3) 0.033(10) Uani 1 1 d . . .
C11 C -0.394(5) -0.208(3) 0.448(3) 0.037(11) Uani 1 1 d . . .
H11 H -0.4711 -0.1734 0.4548 0.044 Uiso 1 1 calc R . .
C12 C -0.375(5) -0.252(3) 0.356(3) 0.037(11) Uani 1 1 d . . .
H12 H -0.4409 -0.2473 0.3015 0.044 Uiso 1 1 calc R . .
C13 C -0.173(4) -0.311(3) 0.423(3) 0.035(11) Uani 1 1 d . . .
H13 H -0.0966 -0.3464 0.4153 0.042 Uiso 1 1 calc R . .
C14 C -0.187(5) -0.269(3) 0.516(3) 0.035(11) Uani 1 1 d . . .
H14 H -0.1212 -0.2766 0.5694 0.041 Uiso 1 1 calc R . .
C15 C 0.065(5) 0.379(4) 0.959(4) 0.042(12) Uani 1 1 d . A .
H15A H 0.0567 0.4096 1.0245 0.063 Uiso 1 1 calc R . .
H15B H 0.0456 0.3094 0.9553 0.063 Uiso 1 1 calc R . .
H15C H 0.0037 0.4083 0.9107 0.063 Uiso 1 1 calc R . .
C16 C 0.293(5) 0.344(4) 1.012(3) 0.051(14) Uani 1 1 d . A .
H16A H 0.3845 0.3547 1.0019 0.076 Uiso 1 1 calc R . .
H16B H 0.2707 0.2742 1.0012 0.076 Uiso 1 1 calc R . .
H16C H 0.2830 0.3691 1.0781 0.076 Uiso 1 1 calc R . .
C17 C 0.225(18) 0.509(13) 0.945(11) 0.05(4) Uani 0.70 1 d P A 1
H17A H 0.1475 0.5375 0.9087 0.056 Uiso 0.70 1 calc PR A 1
H17B H 0.2359 0.5382 1.0137 0.056 Uiso 0.70 1 calc PR A 1
C18 C 0.344(7) 0.528(5) 0.902(5) 0.035(9) Uani 0.70 1 d P A 1
H18A H 0.4194 0.4954 0.9353 0.043 Uiso 0.70 1 calc PR A 1
H18B H 0.3646 0.5988 0.9083 0.043 Uiso 0.70 1 calc PR A 1
C17' C 0.26(4) 0.49(3) 0.97(2) 0.03(7) Uani 0.30 1 d P A 2
H17C H 0.3475 0.4926 1.0074 0.041 Uiso 0.30 1 calc PR A 2
H17D H 0.2023 0.5289 1.0164 0.041 Uiso 0.30 1 calc PR A 2
C18' C 0.26(2) 0.551(11) 0.878(12) 0.05(5) Uani 0.30 1 d P A 2
H18C H 0.1673 0.5685 0.8537 0.057 Uiso 0.30 1 calc PR A 2
H18D H 0.3112 0.6127 0.8971 0.057 Uiso 0.30 1 calc PR A 2
C19 C 0.453(8) 0.485(7) 0.769(8) 0.14(3) Uani 1 1 d . A .
H19A H 0.4943 0.5502 0.7803 0.204 Uiso 1 1 calc R . .
H19B H 0.4494 0.4594 0.7010 0.204 Uiso 1 1 calc R . .
H19C H 0.5054 0.4418 0.8107 0.204 Uiso 1 1 calc R . .
C20 C 0.241(6) 0.547(4) 0.725(5) 0.068(19) Uani 1 1 d . A .
H20A H 0.2834 0.6115 0.7290 0.102 Uiso 1 1 calc R . .
H20B H 0.1515 0.5537 0.7403 0.102 Uiso 1 1 calc R . .
H20C H 0.2372 0.5145 0.6589 0.102 Uiso 1 1 calc R . .
C21 C 0.737(7) 0.458(6) 0.604(5) 0.071(18) Uani 1 1 d . . .
C22 C 0.385(9) 0.868(7) 0.029(11) 0.15(6) Uani 1 1 d . . .
C23 C -0.040(7) 0.046(4) 0.506(6) 0.11(2) Uani 1 1 d D . .
H23A H 0.0091 0.0970 0.4800 0.136 Uiso 1 1 calc R . .
H23B H -0.0315 0.0640 0.5769 0.136 Uiso 1 1 calc R . .
C24 C -0.185(6) 0.059(7) 0.466(8) 0.14(3) Uani 1 1 d D C .
H24A H -0.2436 0.0142 0.4925 0.163 Uiso 1 1 calc R . .
H24B H -0.2018 0.0504 0.3944 0.163 Uiso 1 1 calc R . .
C25 C -0.195(15) 0.165(8) 0.508(12) 0.24(8) Uani 1 1 d D . .
H25A H -0.1082 0.1985 0.5160 0.285 Uiso 1 1 d R C .
H25B H -0.2203 0.1639 0.5733 0.285 Uiso 1 1 d R . .
H25C H -0.2945 0.2270 0.4494 0.285 Uiso 0.50 1 d PRD B 1
C26 C -0.297(17) 0.229(13) 0.455(15) 0.21(7) Uani 0.50 1 d PD C 2
H26A H -0.2696 0.2425 0.3928 0.322 Uiso 0.50 1 calc PR C 2
H26B H -0.3018 0.2904 0.4954 0.322 Uiso 0.50 1 calc PR C 2
H26C H -0.3828 0.1953 0.4420 0.322 Uiso 0.50 1 calc PR C 2

loop_
_atom_site_aniso_label
_atom_site_aniso_U_11
_atom_site_aniso_U_22
_atom_site_aniso_U_33
_atom_site_aniso_U_23
_atom_site_aniso_U_13
_atom_site_aniso_U_12
Pd1 0.0285(19) 0.0256(17) 0.0244(17) 0.0025(12) 0.0059(13) 0.0013(12)
Si1 0.055(9) 0.032(7) 0.028(7) -0.005(6) 0.001(6) 0.006(6)
Si2 0.098(14) 0.025(7) 0.077(12) 0.012(8) -0.045(10) -0.017(8)
S1 0.041(7) 0.045(7) 0.047(8) 0.006(6) 0.001(6) 0.007(6)
S2 0.042(7) 0.036(7) 0.054(8) 0.001(6) -0.004(6) 0.007(6)
F1 0.14(4) 0.22(6) 0.04(2) 0.01(3) 0.02(3) -0.01(4)
F2 0.08(3) 0.16(4) 0.10(3) 0.05(3) -0.03(2) 0.02(3)
F3 0.11(3) 0.11(4) 0.11(4) -0.03(3) 0.00(3) -0.05(3)
F4 0.13(4) 0.22(7) 0.47(12) 0.28(8) -0.17(6) -0.12(5)
F5 0.14(5) 0.09(4) 0.33(9) 0.12(5) -0.13(6) -0.02(3)
F6 0.12(5) 0.41(15) 0.17(7) 0.21(9) 0.00(5) -0.04(7)
O1 0.06(2) 0.038(19) 0.04(2) -0.002(16) -0.012(17) -0.005(17)
O2 0.05(2) 0.04(2) 0.07(3) 0.022(19) 0.016(19) 0.018(17)
O3 0.07(3) 0.05(3) 0.17(5) 0.03(3) -0.02(3) -0.01(2)
O4 0.08(3) 0.12(4) 0.05(3) -0.01(2) 0.02(2) 0.03(3)
O5 0.04(2) 0.06(3) 0.07(3) 0.01(2) -0.008(19) -0.004(18)
O6 0.05(2) 0.08(3) 0.07(3) 0.03(2) 0.02(2) 0.03(2)
O7 0.14(5) 0.10(4) 0.08(3) -0.05(3) -0.04(3) 0.07(4)
N1 0.04(2) 0.024(19) 0.03(2) 0.002(16) 0.007(17) 0.004(16)
N2 0.03(2) 0.03(2) 0.024(19) 0.001(16) 0.005(16) 0.003(16)
N3 0.03(2) 0.029(19) 0.03(2) 0.001(16) 0.010(16) 0.000(16)
N4 0.04(2) 0.03(2) 0.04(2) 0.009(18) 0.010(18) -0.003(17)
C1 0.04(2) 0.03(2) 0.04(2) 0.000(17) 0.003(18) -0.006(17)
C2 0.04(3) 0.03(2) 0.04(3) 0.00(2) 0.00(2) -0.01(2)
C3 0.06(3) 0.02(2) 0.03(3) 0.000(19) -0.01(2) 0.00(2)
C4 0.06(4) 0.03(3) 0.05(3) 0.00(2) -0.01(3) 0.01(2)
C5 0.04(3) 0.03(2) 0.04(3) 0.00(2) 0.00(2) 0.01(2)
C6 0.30(14) 0.19(10) 0.12(8) 0.10(7) -0.11(8) -0.18(10)
C7 0.13(8) 0.03(4) 0.36(17) -0.05(7) -0.14(9) 0.03(4)
C8 0.16(6) 0.10(5) 0.08(4) -0.01(3) 0.02(4) 0.03(4)
C9 0.07(4) 0.08(4) 0.04(3) 0.01(3) 0.02(3) 0.00(3)
C10 0.04(3) 0.03(2) 0.03(2) 0.001(19) 0.01(2) 0.00(2)
C11 0.03(3) 0.05(3) 0.03(2) 0.00(2) 0.01(2) 0.01(2)
C12 0.03(3) 0.05(3) 0.03(2) 0.01(2) 0.00(2) 0.01(2)
C13 0.03(3) 0.04(3) 0.03(2) 0.01(2) 0.00(2) 0.00(2)
C14 0.04(3) 0.03(2) 0.02(2) 0.007(19) -0.01(2) 0.00(2)
C15 0.04(3) 0.05(3) 0.04(3) 0.01(2) 0.02(2) 0.01(2)
C16 0.05(3) 0.08(4) 0.03(3) 0.00(3) 0.01(2) 0.02(3)
C17 0.08(11) 0.03(6) 0.04(9) 0.00(6) 0.02(7) 0.00(6)
C18 0.04(2) 0.03(2) 0.04(2) 0.000(17) 0.003(18) -0.006(17)
C17' 0.07(19) 0.02(12) 0.01(12) -0.01(10) 0.01(11) 0.01(10)
C18' 0.09(15) 0.02(8) 0.03(10) 0.00(7) 0.02(10) 0.01(9)
C19 0.09(5) 0.11(5) 0.22(9) 0.07(6) 0.05(5) 0.02(4)
C20 0.06(4) 0.05(3) 0.10(5) 0.04(3) -0.02(3) -0.01(3)
C21 0.08(5) 0.10(5) 0.04(4) 0.01(4) 0.01(3) 0.00(4)
C22 0.06(5) 0.10(7) 0.26(14) 0.11(9) -0.08(8) -0.04(5)
C23 0.16(6) 0.10(5) 0.08(4) -0.01(3) 0.02(4) 0.03(4)
C24 0.09(5) 0.11(5) 0.22(9) 0.07(6) 0.05(5) 0.02(4)
C25 0.27(18) 0.16(13) 0.3(2) 0.06(13) 0.01(15) 0.07(12)
C26 0.30(14) 0.19(10) 0.12(8) 0.10(7) -0.11(8) -0.18(10)

loop_
_atom_type_symbol
_atom_type_description
_atom_type_scat_dispersion_real
_atom_type_scat_dispersion_imag
_atom_type_scat_source
C C 0.0033 0.0016 'International Tables Vol C Tables 4.2.6.8 and 6.1.1.4'
H H 0.0000 0.0000 'International Tables Vol C Tables 4.2.6.8 and 6.1.1.4'
F F 0.0171 0.0103 'International Tables Vol C Tables 4.2.6.8 and 6.1.1.4'
N N 0.0061 0.0033 'International Tables Vol C Tables 4.2.6.8 and 6.1.1.4'
O O 0.0106 0.0060 'International Tables Vol C Tables 4.2.6.8 and 6.1.1.4'
Pd Pd -0.9988 1.0072 'International Tables Vol C Tables 4.2.6.8 and 6.1.1.4'
S S 0.1246 0.1234 'International Tables Vol C Tables 4.2.6.8 and 6.1.1.4'
Si Si 0.0817 0.0704 'International Tables Vol C Tables 4.2.6.8 and 6.1.1.4'

loop_
_geom_angle_atom_site_label_1
_geom_angle_atom_site_label_2
_geom_angle_atom_site_label_3
_geom_angle
_geom_angle_site_symmetry_1
_geom_angle_site_symmetry_3
N2 Pd1 N1 86.8(14) ? .
N2 Pd1 N4 93.8(14) ? .
N1 Pd1 N4 179.3(15) . .
N2 Pd1 N3 177.8(15) ? .
N1 Pd1 N3 93.4(14) . .
N4 Pd1 N3 86.0(14) . .
O1 Si1 C9 111(2) . .
O1 Si1 C8 111(3) . .
C9 Si1 C8 112(4) . .
O1 Si1 C10 105(2) . .
C9 Si1 C10 109(2) . .
C8 Si1 C10 109(3) . .
O1 Si2 C6 110(4) . .
O1 Si2 C7 110(3) . .
C6 Si2 C7 113(6) . .
O1 Si2 C3 106(2) . .
C6 Si2 C3 110(4) . .
C7 Si2 C3 109(4) . .
O4 S1 O2 115(3) . .
O4 S1 O3 114(3) . .
O2 S1 O3 115(2) . .
O4 S1 C21 103(3) . .
O2 S1 C21 104(3) . .
O3 S1 C21 103(3) . .
O5 S2 O6 116(3) . .
O5 S2 O7 115(3) . .
O6 S2 O7 113(3) . .
O5 S2 C22 102(3) . .
O6 S2 C22 104(4) . .
O7 S2 C22 105(6) . .
Si1 O1 Si2 157(3) . .
C1 N1 C5 118(4) . .
C1 N1 Pd1 123(3) . .
C5 N1 Pd1 118(3) . .
C12 N2 C13 119(4) . .
C12 N2 Pd1 120(3) . 2_556
C13 N2 Pd1 121(3) . 2_556
C17' N3 C16 98(10) . .
C17' N3 C15 114(10) . .
C16 N3 C15 107(4) . .
C17' N3 C17 19(10) . .
C16 N3 C17 117(6) . .
C15 N3 C17 106(7) . .
C17' N3 Pd1 112(10) . .
C16 N3 Pd1 111(3) . .
C15 N3 Pd1 114(3) . .
C17 N3 Pd1 102(6) . .
C20 N4 C19 107(5) . .
C20 N4 C18 119(5) . .
C19 N4 C18 101(6) . .
C20 N4 C18' 88(8) . .
C19 N4 C18' 131(10) . .
C18 N4 C18' 36(7) . .
C20 N4 Pd1 113(3) . .
C19 N4 Pd1 112(4) . .
C18 N4 Pd1 104(3) . .
C18' N4 Pd1 103(7) . .
N1 C1 C2 122(4) . .
N1 C1 H1 119.2 . .
C2 C1 H1 119.3 . .
C1 C2 C3 122(4) . .
C1 C2 H2 119.2 . .
C3 C2 H2 119.2 . .
C2 C3 C4 115(4) . .
C2 C3 Si2 121(4) . .
C4 C3 Si2 123(4) . .
C5 C4 C3 121(4) . .
C5 C4 H4 119.3 . .
C3 C4 H4 119.3 . .
N1 C5 C4 122(5) . .
N1 C5 H5 119.2 . .
C4 C5 H5 119.2 . .
Si2 C6 H6A 109.4 . .
Si2 C6 H6B 109.5 . .
H6A C6 H6B 109.5 . .
Si2 C6 H6C 109.5 . .
H6A C6 H6C 109.5 . .
H6B C6 H6C 109.5 . .
Si2 C7 H7A 111.3 . .
Si2 C7 H7B 108.1 . .
H7A C7 H7B 109.4 . .
Si2 C7 H7C 109.0 . .
H7A C7 H7C 109.5 . .
H7B C7 H7C 109.5 . .
Si1 C8 H8A 109.5 . .
Si1 C8 H8B 109.5 . .
H8A C8 H8B 109.5 . .
Si1 C8 H8C 109.5 . .
H8A C8 H8C 109.5 . .
H8B C8 H8C 109.5 . .
Si1 C9 H9A 109.5 . .
Si1 C9 H9B 109.5 . .
H9A C9 H9B 109.5 . .
Si1 C9 H9C 109.5 . .
H9A C9 H9C 109.5 . .
H9B C9 H9C 109.5 . .
C14 C10 C11 115(4) . .
C14 C10 Si1 122(3) . .
C11 C10 Si1 123(3) . .
C12 C11 C10 121(4) . .
C12 C11 H11 119.4 . .
C10 C11 H11 119.4 . .
N2 C12 C11 121(4) . .
N2 C12 H12 119.4 . .
C11 C12 H12 119.4 . .
N2 C13 C14 122(4) . .
N2 C13 H13 119.0 . .
C14 C13 H13 119.0 . .
C13 C14 C10 121(4) . .
C13 C14 H14 119.3 . .
C10 C14 H14 119.3 . .
N3 C15 H15A 109.5 . .
N3 C15 H15B 109.5 . .
H15A C15 H15B 109.5 . .
N3 C15 H15C 109.5 . .
H15A C15 H15C 109.5 . .
H15B C15 H15C 109.5 . .
N3 C16 H16A 109.5 . .
N3 C16 H16B 109.5 . .
H16A C16 H16B 109.5 . .
N3 C16 H16C 109.5 . .
H16A C16 H16C 109.5 . .
H16B C16 H16C 109.5 . .
C18 C17 N3 108(10) . .
C18 C17 H17A 110.1 . .
N3 C17 H17A 110.1 . .
C18 C17 H17B 110.3 . .
N3 C17 H17B 110.3 . .
H17A C17 H17B 108.5 . .
C17 C18 N4 108(8) . .
C17 C18 H18A 110.1 . .
N4 C18 H18A 110.2 . .
C17 C18 H18B 110.1 . .
N4 C18 H18B 110.1 . .
H18A C18 H18B 108.5 . .
N3 C17' C18' 108(10) . .
N3 C17' H17C 110.1 . .
C18' C17' H17C 110.0 . .
N3 C17' H17D 109.9 . .
C18' C17' H17D 110.0 . .
H17C C17' H17D 108.4 . .
N4 C18' C17' 112(10) . .
N4 C18' H18C 109.1 . .
C17' C18' H18C 109.2 . .
N4 C18' H18D 109.2 . .
C17' C18' H18D 109.2 . .
H18C C18' H18D 107.9 . .
N4 C19 H19A 109.5 . .
N4 C19 H19B 109.6 . .
H19A C19 H19B 109.5 . .
N4 C19 H19C 109.4 . .
H19A C19 H19C 109.5 . .
H19B C19 H19C 109.5 . .
N4 C20 H20A 109.5 . .
N4 C20 H20B 109.5 . .
H20A C20 H20B 109.5 . .
N4 C20 H20C 109.5 . .
H20A C20 H20C 109.5 . .
H20B C20 H20C 109.5 . .
F1 C21 F3 108(6) . .
F1 C21 F2 107(6) . .
F3 C21 F2 107(6) . .
F1 C21 S1 111(5) . .
F3 C21 S1 112(5) . .
F2 C21 S1 112(5) . .
F6 C22 F4 110(10) . .
F6 C22 F5 108(9) . .
F4 C22 F5 108(9) . .
F6 C22 S2 111(8) . .
F4 C22 S2 110(7) . .
F5 C22 S2 111(10) . .
C23 C23 C24 128(8) 2_556 .
C23 C23 H23A 105.2 2_556 .
C24 C23 H23A 105.3 . .
C23 C23 H23B 105.2 2_556 .
C24 C23 H23B 105.5 . .
H23A C23 H23B 106.0 . .
C23 C24 C25 99(7) . .
C23 C24 H24A 111.8 . .
C25 C24 H24A 111.4 . .
C23 C24 H24B 112.0 . .
C25 C24 H24B 113.3 . .
H24A C24 H24B 109.5 . .
C24 C25 C26 120(10) . .
C24 C25 H25A 109.5 . .
C26 C25 H25A 108.1 . .
C24 C25 H25B 107.2 . .
C26 C25 H25B 104.7 . .
H25A C25 H25B 107.1 . .
C24 C25 H25C 117.3 . .
C26 C25 H25C 3.0 . .
H25A C25 H25C 107.7 . .
H25B C25 H25C 107.7 . .
C25 C26 H25C 90.3 . .
C25 C26 H26A 116.3 . .
C25 C26 H26B 108.3 . .
H26A C26 H26B 107.3 . .
C25 C26 H26C 106.4 . .
H26A C26 H26C 109.7 . .
H26B C26 H26C 108.6 . .

loop_
_geom_bond_atom_site_label_1
_geom_bond_atom_site_label_2
_geom_bond_distance
_geom_bond_site_symmetry_2
Pd1 N2 2.03(3) ?
Pd1 N1 2.03(4) .
Pd1 N4 2.06(4) .
Pd1 N3 2.07(3) .
Si1 O1 1.62(4) .
Si1 C9 1.84(6) .
Si1 C8 1.84(8) .
Si1 C10 1.88(4) .
Si2 O1 1.63(4) .
Si2 C6 1.83(11) .
Si2 C7 1.86(9) .
Si2 C3 1.87(5) .
S1 O4 1.42(4) .
S1 O2 1.43(3) .
S1 O3 1.43(4) .
S1 C21 1.79(7) .
S2 O5 1.40(4) .
S2 O6 1.41(4) .
S2 O7 1.42(4) .
S2 C22 1.80(10) .
F1 C21 1.31(7) .
F2 C21 1.34(8) .
F3 C21 1.32(8) .
F4 C22 1.32(8) .
F5 C22 1.32(12) .
F6 C22 1.30(16) .
N1 C1 1.34(5) .
N1 C5 1.35(5) .
N2 C12 1.34(5) .
N2 C13 1.34(5) .
N2 Pd1 2.03(3) 2_556
N3 C17' 1.4(4) .
N3 C16 1.48(6) .
N3 C15 1.48(5) .
N3 C17 1.53(19) .
N4 C20 1.44(6) .
N4 C19 1.47(8) .
N4 C18 1.49(8) .
N4 C18' 1.55(16) .
C1 C2 1.38(6) .
C1 H1 0.9300 .
C2 C3 1.38(6) .
C2 H2 0.9300 .
C3 C4 1.39(7) .
C4 C5 1.37(6) .
C4 H4 0.9300 .
C5 H5 0.9300 .
C6 H6A 0.9600 .
C6 H6B 0.9600 .
C6 H6C 0.9600 .
C7 H7A 0.9602 .
C7 H7B 0.9602 .
C7 H7C 0.9602 .
C8 H8A 0.9600 .
C8 H8B 0.9600 .
C8 H8C 0.9600 .
C9 H9A 0.9600 .
C9 H9B 0.9600 .
C9 H9C 0.9600 .
C10 C14 1.38(6) .
C10 C11 1.39(6) .
C11 C12 1.38(6) .
C11 H11 0.9300 .
C12 H12 0.9300 .
C13 C14 1.37(6) .
C13 H13 0.9300 .
C14 H14 0.9300 .
C15 H15A 0.9600 .
C15 H15B 0.9600 .
C15 H15C 0.9600 .
C16 H16A 0.9600 .
C16 H16B 0.9600 .
C16 H16C 0.9600 .
C17 C18 1.4(2) .
C17 H17A 0.9700 .
C17 H17B 0.9700 .
C18 H18A 0.9700 .
C18 H18B 0.9700 .
C17' C18' 1.6(3) .
C17' H17C 0.9700 .
C17' H17D 0.9700 .
C18' H18C 0.9700 .
C18' H18D 0.9700 .
C19 H19A 0.9600 .
C19 H19B 0.9600 .
C19 H19C 0.9600 .
C20 H20A 0.9600 .
C20 H20B 0.9600 .
C20 H20C 0.9600 .
C23 C23 1.498(13) 2_556
C23 C24 1.500(9) .
C23 H23A 0.9700 .
C23 H23B 0.9700 .
C24 C25 1.501(14) .
C24 H24A 0.9700 .
C24 H24B 0.9700 .
C25 C26 1.51(3) .
C25 H25A 0.9700 .
C25 H25B 0.9700 .
C25 H25C 1.5092 .
C26 H25C 0.0802 .
C26 H26A 0.9763 .
C26 H26B 0.9676 .
C26 H26C 0.9661 .

loop_
_geom_torsion_atom_site_label_1
_geom_torsion_atom_site_label_2
_geom_torsion_atom_site_label_3
_geom_torsion_atom_site_label_4
_geom_torsion
_geom_torsion_site_symmetry_1
C9 Si1 O1 Si2 -10(7) .
C8 Si1 O1 Si2 115(7) .
C10 Si1 O1 Si2 -127(6) .
C6 Si2 O1 Si1 -23(8) .
C7 Si2 O1 Si1 101(8) .
C3 Si2 O1 Si1 -141(6) .
N2 Pd1 N1 C1 -99(4) ?
N4 Pd1 N1 C1 104(100) .
N3 Pd1 N1 C1 83(4) .
N2 Pd1 N1 C5 77(3) ?
N4 Pd1 N1 C5 -79(100) .
N3 Pd1 N1 C5 -101(3) .
N2 Pd1 N3 C17' 83(40) ?
N1 Pd1 N3 C17' 178(15) .
N4 Pd1 N3 C17' -2(15) .
N2 Pd1 N3 C16 -25(39) ?
N1 Pd1 N3 C16 70(3) .
N4 Pd1 N3 C16 -110(3) .
N2 Pd1 N3 C15 -145(36) ?
N1 Pd1 N3 C15 -51(3) .
N4 Pd1 N3 C15 129(3) .
N2 Pd1 N3 C17 101(38) ?
N1 Pd1 N3 C17 -165(7) .
N4 Pd1 N3 C17 16(7) .
N2 Pd1 N4 C20 67(4) ?
N1 Pd1 N4 C20 -136(100) .
N3 Pd1 N4 C20 -115(4) .
N2 Pd1 N4 C19 -54(5) ?
N1 Pd1 N4 C19 103(100) .
N3 Pd1 N4 C19 124(5) .
N2 Pd1 N4 C18 -162(4) ?
N1 Pd1 N4 C18 -6(100) .
N3 Pd1 N4 C18 16(4) .
N2 Pd1 N4 C18' 160(8) ?
N1 Pd1 N4 C18' -43(100) .
N3 Pd1 N4 C18' -22(8) .
C5 N1 C1 C2 1(6) .
Pd1 N1 C1 C2 178(3) .
N1 C1 C2 C3 -1(7) .
C1 C2 C3 C4 1(7) .
C1 C2 C3 Si2 180(4) .
O1 Si2 C3 C2 36(5) .
C6 Si2 C3 C2 -82(6) .
C7 Si2 C3 C2 154(5) .
O1 Si2 C3 C4 -145(4) .
C6 Si2 C3 C4 97(6) .
C7 Si2 C3 C4 -27(6) .
C2 C3 C4 C5 -1(7) .
Si2 C3 C4 C5 180(4) .
C1 N1 C5 C4 -1(7) .
Pd1 N1 C5 C4 -178(4) .
C3 C4 C5 N1 1(8) .
O1 Si1 C10 C14 32(4) .
C9 Si1 C10 C14 -86(4) .
C8 Si1 C10 C14 151(5) .
O1 Si1 C10 C11 -145(4) .
C9 Si1 C10 C11 96(4) .
C8 Si1 C10 C11 -27(5) .
C14 C10 C11 C12 -1(7) .
Si1 C10 C11 C12 177(4) .
C13 N2 C12 C11 1(7) .
Pd1 N2 C12 C11 -172(3) 2_556
C10 C11 C12 N2 -1(7) .
C12 N2 C13 C14 -1(7) .
Pd1 N2 C13 C14 172(3) 2_556
N2 C13 C14 C10 0(7) .
C11 C10 C14 C13 1(7) .
Si1 C10 C14 C13 -177(3) .
C17' N3 C17 C18 77(67) .
C16 N3 C17 C18 75(10) .
C15 N3 C17 C18 -165(7) .
Pd1 N3 C17 C18 -46(9) .
N3 C17 C18 N4 64(9) .
C20 N4 C18 C17 80(9) .
C19 N4 C18 C17 -163(8) .
C18' N4 C18 C17 47(13) .
Pd1 N4 C18 C17 -46(8) .
C16 N3 C17' C18' 142(21) .
C15 N3 C17' C18' -105(23) .
C17 N3 C17' C18' -37(48) .
Pd1 N3 C17' C18' 26(28) .
C20 N4 C18' C17' 156(22) .
C19 N4 C18' C17' -94(22) .
C18 N4 C18' C17' -53(21) .
Pd1 N4 C18' C17' 43(23) .
N3 C17' C18' N4 -47(31) .
O4 S1 C21 F1 -177(5) .
O2 S1 C21 F1 -56(6) .
O3 S1 C21 F1 64(6) .
O4 S1 C21 F3 -56(6) .
O2 S1 C21 F3 65(5) .
O3 S1 C21 F3 -175(5) .
O4 S1 C21 F2 63(5) .
O2 S1 C21 F2 -176(4) .
O3 S1 C21 F2 -56(5) .
O5 S2 C22 F6 -62(8) .
O6 S2 C22 F6 59(7) .
O7 S2 C22 F6 178(7) .
O5 S2 C22 F4 177(10) .
O6 S2 C22 F4 -62(11) .
O7 S2 C22 F4 56(11) .
O5 S2 C22 F5 58(9) .
O6 S2 C22 F5 179(8) .
O7 S2 C22 F5 -63(8) .
C23 C23 C24 C25 179(13) 2_556
C23 C24 C25 C26 152(15) .
